data_7057480
loop_
_publ_author_name
'B\'arta, Ond\<rej'
'Drusan, Michal'
'C\'isa\<rov\'a, Ivana'
'\<Sebesta, Radovan'
'\<St\<epni\<cka, Petr'

_publ_section_title
;
 Synthesis and structural characterisation of Group 11 metal complexes
 with a phosphinoferrocene oxazoline
;
_journal_issue 14
_journal_name_full 'New Journal of Chemistry'
_journal_page_first 11450
_journal_paper_doi 10.1039/C8NJ02101E
_journal_volume 42
_journal_year 2018
_chemical_formula_moiety 'C54 H52 Au Fe2 N2 O2 P2, Cl O4'
_chemical_formula_sum 'C54 H52 Au Cl Fe2 N2 O6 P2'
_chemical_formula_weight 1231.03
_space_group_crystal_system monoclinic
_space_group_IT_number 14
_space_group_name_Hall '-P 2yn'
_space_group_name_H-M_alt 'P 1 21/n 1'
_symmetry_space_group_name_Hall '-P 2yn'
_symmetry_space_group_name_H-M 'P 1 21/n 1'
_atom_sites_solution_hydrogens geom
_atom_sites_solution_primary direct
_atom_sites_solution_secondary difmap
_audit_creation_method SHELXL-2017/1
_audit_update_record
;
2018-04-20 deposited with the CCDC.
2018-06-04 downloaded from the CCDC.
;
_cell_angle_alpha 90
_cell_angle_beta 94.443(2)
_cell_angle_gamma 90
_cell_formula_units_Z 4
_cell_length_a 14.6573(6)
_cell_length_b 19.9271(7)
_cell_length_c 16.6591(7)
_cell_measurement_reflns_used 9623
_cell_measurement_temperature 120(2)
_cell_measurement_theta_max 27.52
_cell_measurement_theta_min 2.38
_cell_volume 4851.1(3)
_computing_cell_refinement 'SAINT V8.38A (Bruker AXS Inc., 2017)'
_computing_data_collection 'Bruker Instrument Service vV6.2.6'
_computing_data_reduction 'SAINT V8.38A (Bruker AXS Inc., 2017)'
_computing_molecular_graphics 'PLATON (Spek, 2017)'
_computing_publication_material 'PLATON (Spek, 2017)'
_computing_structure_refinement 'SHELXL-2017/1 (Sheldrick, 2017)'
_computing_structure_solution 'SHELXT 2014/5 (Sheldrick, 2014)'
_diffrn_ambient_temperature 120(2)
_diffrn_measured_fraction_theta_full 0.999
_diffrn_measured_fraction_theta_max 0.997
_diffrn_measurement_device_type 'Bruker D8 VENTURE Kappa Duo PHOTON 100 CMOS'
_diffrn_measurement_method '\f and \w scans'
_diffrn_radiation_monochromator 'Quazar Mo multilayer optic'
_diffrn_radiation_source 'I\mS micro-focus sealed tube'
_diffrn_radiation_type MoK\a
_diffrn_radiation_wavelength 0.71073
_diffrn_reflns_av_R_equivalents 0.0399
_diffrn_reflns_av_unetI/netI 0.0293
_diffrn_reflns_Laue_measured_fraction_full 0.999
_diffrn_reflns_Laue_measured_fraction_max 0.997
_diffrn_reflns_limit_h_max 19
_diffrn_reflns_limit_h_min -14
_diffrn_reflns_limit_k_max 25
_diffrn_reflns_limit_k_min -25
_diffrn_reflns_limit_l_max 21
_diffrn_reflns_limit_l_min -21
_diffrn_reflns_number 68585
_diffrn_reflns_point_group_measured_fraction_full 0.999
_diffrn_reflns_point_group_measured_fraction_max 0.997
_diffrn_reflns_theta_full 25.242
_diffrn_reflns_theta_max 27.560
_diffrn_reflns_theta_min 2.384
_exptl_absorpt_coefficient_mu 3.782
_exptl_absorpt_correction_T_max 0.70
_exptl_absorpt_correction_T_min 0.34
_exptl_absorpt_correction_type numerical
_exptl_absorpt_process_details 'SADABS-2016/2 - Bruker AXS'
_exptl_crystal_colour orange
_exptl_crystal_density_diffrn 1.686
_exptl_crystal_description prism
_exptl_crystal_F_000 2464
_exptl_crystal_size_max 0.28
_exptl_crystal_size_mid 0.18
_exptl_crystal_size_min 0.10
_refine_diff_density_max 2.887
_refine_diff_density_min -1.513
_refine_diff_density_rms 0.105
_refine_ls_extinction_coef 0.00081(5)
_refine_ls_extinction_expression Fc^*^=kFc[1+0.001xFc^2^\l^3^/sin(2\q)]^-1/4^
_refine_ls_extinction_method 'SHELXL-2017/1 (Sheldrick 2017)'
_refine_ls_goodness_of_fit_ref 1.064
_refine_ls_hydrogen_treatment constr
_refine_ls_matrix_type full
_refine_ls_number_parameters 670
_refine_ls_number_reflns 11169
_refine_ls_number_restraints 19
_refine_ls_restrained_S_all 1.066
_refine_ls_R_factor_all 0.0368
_refine_ls_R_factor_gt 0.0313
_refine_ls_shift/su_max 0.004
_refine_ls_shift/su_mean 0.000
_refine_ls_structure_factor_coef Fsqd
_refine_ls_weighting_details 'w=1/[\s^2^(Fo^2^)+(0.0206P)^2^+16.5132P] where P=(Fo^2^+2Fc^2^)/3'
_refine_ls_weighting_scheme calc
_refine_ls_wR_factor_gt 0.0706
_refine_ls_wR_factor_ref 0.0725
_reflns_Friedel_coverage 0.000
_reflns_number_gt 10035
_reflns_number_total 11169
_reflns_threshold_expression 'I > 2\s(I)'
_cod_data_source_file c8nj02101e2.cif
_cod_data_source_block ob252b
_cod_depositor_comments 'Adding full bibliography for 7057478--7057484.cif.'
_cod_database_code 7057480
_shelx_shelxl_version_number 2017/1
_shelx_space_group_comment
;
The symmetry employed for this shelxl refinement is uniquely defined
by the following loop, which should always be used as a source of
symmetry information in preference to the above space-group names.
They are only intended as comments.
;
_shelx_estimated_absorpt_t_min 0.417
_shelx_estimated_absorpt_t_max 0.704

loop_
_space_group_symop_operation_xyz
'x, y, z'
'-x+1/2, y+1/2, -z+1/2'
'-x, -y, -z'
'x-1/2, -y-1/2, z-1/2'

loop_
_atom_site_label
_atom_site_type_symbol
_atom_site_fract_x
_atom_site_fract_y
_atom_site_fract_z
_atom_site_U_iso_or_equiv
_atom_site_adp_type
_atom_site_occupancy
_atom_site_site_symmetry_order
_atom_site_calc_flag
_atom_site_refinement_flags_posn
_atom_site_refinement_flags_adp
_atom_site_refinement_flags_occupancy
_atom_site_disorder_assembly
_atom_site_disorder_group
Au Au 0.26963(2) 0.71257(2) 0.42532(2) 0.01774(5) Uani 1 1 d . . . . .
Fe1 Fe 0.27011(3) 0.52796(2) 0.56692(3) 0.01869(11) Uani 1 1 d . . . . .
Fe2 Fe 0.54171(4) 0.80145(3) 0.41393(3) 0.02948(13) Uani 1 1 d . . . . .
P1 P 0.17773(6) 0.68515(4) 0.52680(5) 0.01567(16) Uani 1 1 d . . . . .
P2 P 0.33992(6) 0.74836(5) 0.31346(5) 0.02050(18) Uani 1 1 d . . . . .
C1 C 0.1708(2) 0.59932(17) 0.5589(2) 0.0172(6) Uani 1 1 d . . . . .
C2 C 0.1443(2) 0.54234(17) 0.5086(2) 0.0194(7) Uani 1 1 d . . . . .
C3 C 0.1423(2) 0.48493(18) 0.5597(2) 0.0239(7) Uani 1 1 d . . . . .
H3 H 0.126391 0.440605 0.542922 0.029 Uiso 1 1 calc R U . . .
C5 C 0.1849(2) 0.57547(18) 0.6399(2) 0.0219(7) Uani 1 1 d . . . . .
H5 H 0.202283 0.602074 0.685912 0.026 Uiso 1 1 calc R U . . .
C4 C 0.1684(3) 0.50551(18) 0.6399(2) 0.0251(8) Uani 1 1 d . . . . .
H4 H 0.173793 0.477061 0.685764 0.030 Uiso 1 1 calc R U . . .
C6 C 0.3911(2) 0.5705(2) 0.5402(2) 0.0278(8) Uani 1 1 d . . . . .
H6 H 0.400143 0.615921 0.525622 0.033 Uiso 1 1 calc R U . . .
C7 C 0.3675(3) 0.5170(2) 0.4859(2) 0.0291(8) Uani 1 1 d . . . . .
H7 H 0.357689 0.520349 0.428985 0.035 Uiso 1 1 calc R U . . .
C8 C 0.3612(3) 0.4575(2) 0.5328(3) 0.0314(9) Uani 1 1 d . . . . .
H8 H 0.346802 0.413877 0.512547 0.038 Uiso 1 1 calc R U . . .
C9 C 0.3801(3) 0.4749(2) 0.6147(3) 0.0352(9) Uani 1 1 d . . . . .
H9 H 0.380297 0.444893 0.659006 0.042 Uiso 1 1 calc R U . . .
C10 C 0.3987(3) 0.5445(2) 0.6196(3) 0.0321(9) Uani 1 1 d . . . . .
H10 H 0.413691 0.569352 0.667530 0.038 Uiso 1 1 calc R U . . .
O11 O 0.09242(19) 0.48339(13) 0.38955(16) 0.0283(6) Uani 1 1 d . . . . .
C12 C 0.1204(2) 0.54369(17) 0.4224(2) 0.0197(7) Uani 1 1 d . . . . .
N13 N 0.1207(2) 0.59426(15) 0.37715(18) 0.0241(6) Uani 1 1 d . . . . .
C14 C 0.0875(3) 0.57265(19) 0.2947(2) 0.0251(8) Uani 1 1 d . . . . .
C15 C 0.0667(3) 0.4975(2) 0.3058(2) 0.0307(9) Uani 1 1 d . . . . .
H15A H 0.000894 0.488192 0.292762 0.037 Uiso 1 1 calc R U . . .
H15B H 0.102833 0.469668 0.270569 0.037 Uiso 1 1 calc R U . . .
C16 C 0.0026(3) 0.6127(2) 0.2681(3) 0.0417(11) Uani 1 1 d . . . . .
H16A H -0.042847 0.607611 0.307792 0.063 Uiso 1 1 calc R U . . .
H16B H -0.022992 0.596315 0.215645 0.063 Uiso 1 1 calc R U . . .
H16C H 0.018811 0.660240 0.263624 0.063 Uiso 1 1 calc R U . . .
C17 C 0.1619(3) 0.5839(3) 0.2375(3) 0.0471(12) Uani 1 1 d . . . . .
H17A H 0.176196 0.631897 0.235373 0.071 Uiso 1 1 calc R U . . .
H17B H 0.140516 0.568164 0.183578 0.071 Uiso 1 1 calc R U . . .
H17C H 0.216922 0.558983 0.256724 0.071 Uiso 1 1 calc R U . . .
C21 C 0.0609(2) 0.70932(17) 0.4966(2) 0.0200(7) Uani 1 1 d . . . . .
C22 C -0.0141(2) 0.67687(19) 0.5248(2) 0.0253(8) Uani 1 1 d . . . . .
H22 H -0.005663 0.640447 0.561361 0.030 Uiso 1 1 calc R U . . .
C23 C -0.1019(3) 0.6983(2) 0.4987(3) 0.0316(9) Uani 1 1 d . . . . .
H23 H -0.153560 0.676520 0.517946 0.038 Uiso 1 1 calc R U . . .
C24 C -0.1145(3) 0.7512(2) 0.4452(3) 0.0363(10) Uani 1 1 d . . . . .
H24 H -0.174636 0.765294 0.427695 0.044 Uiso 1 1 calc R U . . .
C25 C -0.0401(3) 0.7834(2) 0.4171(3) 0.0368(10) Uani 1 1 d . . . . .
H25 H -0.048899 0.819658 0.380353 0.044 Uiso 1 1 calc R U . . .
C26 C 0.0473(3) 0.7627(2) 0.4427(2) 0.0281(8) Uani 1 1 d . . . . .
H26 H 0.098632 0.784964 0.423384 0.034 Uiso 1 1 calc R U . . .
C27 C 0.2083(2) 0.73304(17) 0.6180(2) 0.0207(7) Uani 1 1 d . . . . .
C28 C 0.2938(3) 0.72429(19) 0.6586(2) 0.0282(8) Uani 1 1 d . . . . .
H28 H 0.334201 0.691142 0.640734 0.034 Uiso 1 1 calc R U . . .
C29 C 0.3206(3) 0.7635(2) 0.7248(3) 0.0366(10) Uani 1 1 d . . . . .
H29 H 0.378635 0.756470 0.753087 0.044 Uiso 1 1 calc R U . . .
C30 C 0.2628(3) 0.8132(2) 0.7499(2) 0.0379(10) Uani 1 1 d . . . . .
H30 H 0.281344 0.840066 0.795364 0.046 Uiso 1 1 calc R U . . .
C31 C 0.1787(3) 0.8236(2) 0.7091(3) 0.0401(11) Uani 1 1 d . . . . .
H31 H 0.140103 0.858493 0.725450 0.048 Uiso 1 1 calc R U . . .
C32 C 0.1503(3) 0.7831(2) 0.6438(2) 0.0318(9) Uani 1 1 d . . . . .
H32 H 0.091401 0.789342 0.616794 0.038 Uiso 1 1 calc R U . . .
C51 C 0.4401(3) 0.8005(2) 0.3239(2) 0.0257(8) Uani 1 1 d . . . . .
C52 C 0.4498(3) 0.8662(2) 0.3593(2) 0.0286(8) Uani 1 1 d . . . . .
C53 C 0.5411(3) 0.8886(2) 0.3492(3) 0.0369(10) Uani 1 1 d . . . . .
H53 H 0.566417 0.930483 0.366807 0.044 Uiso 1 1 calc R U . . .
C54 C 0.5874(3) 0.8380(3) 0.3088(3) 0.0395(10) Uani 1 1 d . . . . .
H54 H 0.649089 0.839759 0.295144 0.047 Uiso 1 1 calc R U . . .
C55 C 0.5255(3) 0.7844(2) 0.2922(2) 0.0342(9) Uani 1 1 d . . . . .
H55 H 0.538540 0.744305 0.264449 0.041 Uiso 1 1 calc R U . . .
C56 C 0.5448(3) 0.7159(3) 0.4815(3) 0.0422(11) Uani 1 1 d . . . . .
H56 H 0.519001 0.673768 0.465756 0.051 Uiso 1 1 calc R U . . .
C57 C 0.5003(3) 0.7675(3) 0.5203(3) 0.0453(12) Uani 1 1 d . . . . .
H57 H 0.438967 0.766643 0.534849 0.054 Uiso 1 1 calc R U . . .
C58 C 0.5639(3) 0.8217(3) 0.5340(3) 0.0468(12) Uani 1 1 d . . . . .
H58 H 0.552414 0.863014 0.559920 0.056 Uiso 1 1 calc R U . . .
C59 C 0.6461(3) 0.8028(3) 0.5023(3) 0.0412(11) Uani 1 1 d . . . . .
H59 H 0.700125 0.829180 0.502492 0.049 Uiso 1 1 calc R U . . .
C60 C 0.6343(3) 0.7374(2) 0.4699(3) 0.0406(10) Uani 1 1 d . . . . .
H60 H 0.679185 0.712311 0.444579 0.049 Uiso 1 1 calc R U . . .
O61 O 0.4015(2) 0.96503(16) 0.4251(2) 0.0470(8) Uani 1 1 d . . . . .
C62 C 0.3814(3) 0.90074(19) 0.4028(2) 0.0290(8) Uani 1 1 d . . . . .
N63 N 0.3077(3) 0.87501(17) 0.4230(2) 0.0333(8) Uani 1 1 d . . . . .
C64 C 0.2675(4) 0.9263(2) 0.4741(3) 0.0493(13) Uani 1 1 d D . . . .
C65 C 0.3196(4) 0.9874(3) 0.4624(4) 0.0604(16) Uani 1 1 d . . . . .
H65A H 0.336306 1.009737 0.514508 0.073 Uiso 1 1 calc R U . . .
H65B H 0.283777 1.019096 0.426698 0.073 Uiso 1 1 calc R U . . .
C66 C 0.1689(6) 0.9270(4) 0.4718(6) 0.054(3) Uani 0.642(11) 1 d . . P A 1
H66A H 0.148702 0.967334 0.499099 0.081 Uiso 0.642(11) 1 calc R U P A 1
H66B H 0.147691 0.887028 0.499136 0.081 Uiso 0.642(11) 1 calc R U P A 1
H66C H 0.143323 0.927137 0.415702 0.081 Uiso 0.642(11) 1 calc R U P A 1
C67 C 0.3053(7) 0.9055(4) 0.5666(4) 0.050(3) Uani 0.642(11) 1 d . . P A 1
H67A H 0.273193 0.931937 0.605164 0.075 Uiso 0.642(11) 1 calc R U P A 1
H67B H 0.371167 0.914484 0.574340 0.075 Uiso 0.642(11) 1 calc R U P A 1
H67C H 0.294136 0.857625 0.575137 0.075 Uiso 0.642(11) 1 calc R U P A 1
C66A C 0.1759(14) 0.9556(9) 0.4104(11) 0.067(6) Uani 0.358(11) 1 d . . P A 2
H66D H 0.148793 0.994920 0.434722 0.101 Uiso 0.358(11) 1 calc R U P A 2
H66E H 0.129635 0.920196 0.402488 0.101 Uiso 0.358(11) 1 calc R U P A 2
H66F H 0.197747 0.968071 0.358354 0.101 Uiso 0.358(11) 1 calc R U P A 2
C67A C 0.2242(11) 0.8940(7) 0.5456(7) 0.055(5) Uani 0.358(11) 1 d D . P A 2
H67D H 0.272568 0.880104 0.586153 0.083 Uiso 0.358(11) 1 calc R U P A 2
H67E H 0.188418 0.854693 0.526980 0.083 Uiso 0.358(11) 1 calc R U P A 2
H67F H 0.184077 0.926558 0.569395 0.083 Uiso 0.358(11) 1 calc R U P A 2
C71 C 0.2574(2) 0.79768(18) 0.2502(2) 0.0216(7) Uani 1 1 d . . . . .
C72 C 0.1640(3) 0.7862(2) 0.2540(2) 0.0292(8) Uani 1 1 d . . . . .
H72 H 0.143810 0.751890 0.288033 0.035 Uiso 1 1 calc R U . . .
C73 C 0.1007(3) 0.8246(2) 0.2087(3) 0.0360(10) Uani 1 1 d . . . . .
H73 H 0.037126 0.816470 0.211436 0.043 Uiso 1 1 calc R U . . .
C74 C 0.1294(3) 0.8747(2) 0.1594(3) 0.0355(9) Uani 1 1 d . . . . .
H74 H 0.085772 0.901418 0.128750 0.043 Uiso 1 1 calc R U . . .
C75 C 0.2227(3) 0.8861(2) 0.1548(2) 0.0308(9) Uani 1 1 d . . . . .
H75 H 0.242775 0.920404 0.120721 0.037 Uiso 1 1 calc R U . . .
C76 C 0.2856(3) 0.84751(18) 0.1996(2) 0.0251(8) Uani 1 1 d . . . . .
H76 H 0.349139 0.855130 0.195857 0.030 Uiso 1 1 calc R U . . .
C77 C 0.3757(2) 0.68024(19) 0.2506(2) 0.0232(7) Uani 1 1 d . . . . .
C78 C 0.3702(3) 0.6853(2) 0.1665(2) 0.0349(9) Uani 1 1 d . . . . .
H78 H 0.344271 0.724221 0.140790 0.042 Uiso 1 1 calc R U . . .
C79 C 0.4025(4) 0.6338(2) 0.1208(3) 0.0456(12) Uani 1 1 d . . . . .
H79 H 0.399369 0.637478 0.063833 0.055 Uiso 1 1 calc R U . . .
C80 C 0.4395(3) 0.5766(2) 0.1583(3) 0.0449(11) Uani 1 1 d . . . . .
H80 H 0.462364 0.541435 0.126945 0.054 Uiso 1 1 calc R U . . .
C81 C 0.4431(3) 0.5707(2) 0.2396(3) 0.0406(11) Uani 1 1 d . . . . .
H81 H 0.467801 0.531253 0.264731 0.049 Uiso 1 1 calc R U . . .
C82 C 0.4109(3) 0.6222(2) 0.2865(3) 0.0328(9) Uani 1 1 d . . . . .
H82 H 0.413176 0.617344 0.343392 0.039 Uiso 1 1 calc R U . . .
O1 O 0.3252(3) 0.62069(18) 0.7991(2) 0.0724(14) Uani 1 1 d . . . . .
Cl1 Cl 0.3180(2) 0.56180(11) 0.84755(13) 0.0289(5) Uani 0.657(5) 1 d . . P B 1
O2 O 0.2300(5) 0.5296(3) 0.8247(4) 0.069(2) Uani 0.657(5) 1 d . . P B 1
O3 O 0.3194(6) 0.5762(3) 0.9303(3) 0.072(2) Uani 0.657(5) 1 d . . P B 1
O4 O 0.3849(8) 0.5174(6) 0.8268(6) 0.137(6) Uani 0.657(5) 1 d . . P B 1
Cl1A Cl 0.3541(4) 0.5611(3) 0.8394(3) 0.0289(5) Uani 0.343(5) 1 d . . P B 2
O2A O 0.2713(12) 0.5747(9) 0.8926(13) 0.093(5) Uani 0.343(5) 1 d . U P B 2
O3A O 0.4178(7) 0.5530(5) 0.9025(7) 0.052(3) Uani 0.343(5) 1 d . U P B 2
O4A O 0.3197(8) 0.5019(4) 0.7991(6) 0.037(2) Uani 0.343(5) 1 d . U P B 2

loop_
_atom_site_aniso_label
_atom_site_aniso_U_11
_atom_site_aniso_U_22
_atom_site_aniso_U_33
_atom_site_aniso_U_23
_atom_site_aniso_U_13
_atom_site_aniso_U_12
Au 0.01582(7) 0.02130(7) 0.01634(7) 0.00309(5) 0.00277(4) -0.00077(5)
Fe1 0.0189(2) 0.0168(2) 0.0200(2) 0.00215(18) -0.00076(18) -0.00182(18)
Fe2 0.0189(3) 0.0411(3) 0.0282(3) 0.0072(2) 0.0005(2) -0.0039(2)
P1 0.0166(4) 0.0160(4) 0.0146(4) -0.0009(3) 0.0024(3) -0.0025(3)
P2 0.0195(4) 0.0239(5) 0.0189(4) 0.0023(3) 0.0064(3) -0.0014(3)
C1 0.0161(15) 0.0176(16) 0.0182(16) -0.0002(13) 0.0036(12) -0.0008(12)
C2 0.0155(16) 0.0183(16) 0.0241(17) -0.0020(13) 0.0004(13) -0.0003(13)
C3 0.0219(18) 0.0189(17) 0.0310(19) 0.0009(15) 0.0023(14) -0.0054(14)
C5 0.0250(18) 0.0218(17) 0.0197(17) 0.0002(14) 0.0066(14) -0.0067(14)
C4 0.0286(19) 0.0224(18) 0.0250(18) 0.0032(15) 0.0062(15) -0.0065(15)
C6 0.0177(17) 0.0265(19) 0.039(2) 0.0034(16) 0.0020(15) -0.0011(14)
C7 0.0233(19) 0.033(2) 0.031(2) 0.0025(17) 0.0055(15) 0.0042(16)
C8 0.026(2) 0.0228(19) 0.045(2) -0.0011(17) 0.0018(17) 0.0066(15)
C9 0.027(2) 0.035(2) 0.042(2) 0.0123(19) -0.0072(17) 0.0040(17)
C10 0.0212(19) 0.036(2) 0.038(2) 0.0034(18) -0.0075(16) -0.0031(16)
O11 0.0361(15) 0.0203(13) 0.0271(14) -0.0058(11) -0.0057(11) -0.0063(11)
C12 0.0150(15) 0.0196(16) 0.0242(17) -0.0067(14) -0.0003(13) 0.0005(13)
N13 0.0283(16) 0.0234(15) 0.0200(15) -0.0043(12) -0.0030(12) -0.0017(13)
C14 0.0243(18) 0.0293(19) 0.0206(17) -0.0074(15) -0.0050(14) -0.0021(15)
C15 0.034(2) 0.028(2) 0.028(2) -0.0083(16) -0.0095(16) 0.0003(16)
C16 0.034(2) 0.037(2) 0.051(3) 0.008(2) -0.014(2) -0.0013(19)
C17 0.048(3) 0.061(3) 0.033(2) -0.017(2) 0.010(2) -0.016(2)
C21 0.0207(16) 0.0184(16) 0.0209(16) -0.0062(13) 0.0027(13) 0.0016(13)
C22 0.0234(18) 0.0256(19) 0.0270(19) -0.0084(15) 0.0031(14) -0.0017(15)
C23 0.0195(18) 0.039(2) 0.037(2) -0.0176(18) 0.0037(15) -0.0014(16)
C24 0.028(2) 0.043(2) 0.037(2) -0.0111(19) -0.0035(17) 0.0143(18)
C25 0.041(2) 0.036(2) 0.033(2) 0.0006(18) -0.0007(18) 0.0168(19)
C26 0.0268(19) 0.0271(19) 0.031(2) -0.0015(16) 0.0036(15) 0.0058(15)
C27 0.0248(18) 0.0200(16) 0.0180(16) -0.0017(13) 0.0052(13) -0.0095(14)
C28 0.035(2) 0.0219(18) 0.0263(19) -0.0011(15) -0.0045(16) -0.0033(15)
C29 0.045(3) 0.031(2) 0.031(2) 0.0017(18) -0.0139(18) -0.0124(19)
C30 0.053(3) 0.038(2) 0.0234(19) -0.0119(17) 0.0068(18) -0.023(2)
C31 0.039(2) 0.044(3) 0.041(2) -0.024(2) 0.0194(19) -0.011(2)
C32 0.0269(19) 0.038(2) 0.032(2) -0.0146(18) 0.0111(16) -0.0100(17)
C51 0.0216(18) 0.035(2) 0.0209(17) 0.0043(15) 0.0021(14) -0.0024(15)
C52 0.029(2) 0.031(2) 0.0244(18) 0.0077(16) -0.0026(15) -0.0048(16)
C53 0.036(2) 0.040(2) 0.034(2) 0.0112(19) -0.0033(18) -0.0144(19)
C54 0.028(2) 0.056(3) 0.036(2) 0.013(2) 0.0089(17) -0.011(2)
C55 0.025(2) 0.049(3) 0.030(2) 0.0060(19) 0.0072(16) -0.0030(18)
C56 0.031(2) 0.049(3) 0.044(3) 0.020(2) -0.0087(19) -0.006(2)
C57 0.027(2) 0.077(4) 0.031(2) 0.026(2) 0.0006(18) 0.001(2)
C58 0.047(3) 0.068(3) 0.024(2) 0.005(2) -0.0048(19) 0.009(2)
C59 0.025(2) 0.052(3) 0.045(3) 0.004(2) -0.0093(18) -0.0039(19)
C60 0.027(2) 0.044(3) 0.049(3) 0.009(2) -0.0032(19) -0.0004(19)
O61 0.058(2) 0.0285(16) 0.056(2) -0.0068(15) 0.0107(17) -0.0129(15)
C62 0.037(2) 0.0245(19) 0.0240(19) 0.0027(15) -0.0042(16) -0.0038(16)
N63 0.040(2) 0.0244(17) 0.0366(19) -0.0071(14) 0.0090(15) -0.0028(15)
C64 0.062(3) 0.027(2) 0.063(3) -0.006(2) 0.030(3) 0.000(2)
C65 0.082(4) 0.035(3) 0.069(4) -0.016(3) 0.031(3) -0.009(3)
C66 0.057(5) 0.038(4) 0.067(6) -0.014(4) 0.005(4) 0.003(4)
C67 0.083(7) 0.042(4) 0.027(4) 0.010(3) 0.021(4) 0.019(4)
C66A 0.090(13) 0.049(10) 0.061(11) -0.004(8) -0.001(9) 0.031(9)
C67A 0.063(11) 0.037(8) 0.065(10) -0.018(7) 0.006(8) -0.001(7)
C71 0.0233(17) 0.0246(18) 0.0171(16) -0.0001(13) 0.0031(13) -0.0009(14)
C72 0.0245(19) 0.037(2) 0.0258(19) 0.0033(17) 0.0005(15) -0.0041(16)
C73 0.0210(19) 0.048(3) 0.039(2) 0.008(2) 0.0007(16) -0.0011(18)
C74 0.028(2) 0.040(2) 0.038(2) 0.0086(19) -0.0040(17) 0.0048(18)
C75 0.030(2) 0.030(2) 0.032(2) 0.0086(17) 0.0025(16) -0.0018(16)
C76 0.0222(18) 0.0246(18) 0.0283(19) 0.0016(15) 0.0006(14) -0.0009(14)
C77 0.0194(17) 0.0262(18) 0.0247(18) 0.0006(15) 0.0068(14) -0.0001(14)
C78 0.047(3) 0.032(2) 0.027(2) 0.0047(17) 0.0102(18) 0.0106(19)
C79 0.067(3) 0.039(3) 0.032(2) -0.001(2) 0.014(2) 0.013(2)
C80 0.047(3) 0.040(3) 0.049(3) -0.009(2) 0.009(2) 0.015(2)
C81 0.037(2) 0.032(2) 0.051(3) 0.003(2) -0.010(2) 0.0126(18)
C82 0.034(2) 0.033(2) 0.030(2) 0.0048(17) -0.0053(17) 0.0050(17)
O1 0.119(4) 0.041(2) 0.051(2) 0.0130(17) -0.035(2) -0.026(2)
Cl1 0.0368(15) 0.0263(5) 0.0235(7) 0.0043(5) 0.0019(10) -0.0006(11)
O2 0.069(4) 0.070(4) 0.065(4) 0.018(3) -0.017(3) -0.023(3)
O3 0.130(7) 0.061(4) 0.025(3) 0.006(3) 0.002(3) -0.027(4)
O4 0.136(9) 0.165(10) 0.121(8) 0.086(8) 0.085(7) 0.132(9)
Cl1A 0.0368(15) 0.0263(5) 0.0235(7) 0.0043(5) 0.0019(10) -0.0006(11)
O2A 0.091(8) 0.085(7) 0.106(8) -0.019(7) 0.017(7) 0.022(6)
O3A 0.055(5) 0.041(5) 0.056(5) -0.001(4) -0.029(4) 0.015(4)
O4A 0.058(5) 0.019(4) 0.033(4) -0.001(3) -0.007(4) -0.015(4)

loop_
_atom_type_symbol
_atom_type_description
_atom_type_scat_dispersion_real
_atom_type_scat_dispersion_imag
_atom_type_scat_source
C C 0.0033 0.0016 'International Tables Vol C Tables 4.2.6.8 and 6.1.1.4'
H H 0.0000 0.0000 'International Tables Vol C Tables 4.2.6.8 and 6.1.1.4'
Au Au -2.0133 8.8022 'International Tables Vol C Tables 4.2.6.8 and 6.1.1.4'
Cl Cl 0.1484 0.1585 'International Tables Vol C Tables 4.2.6.8 and 6.1.1.4'
Fe Fe 0.3463 0.8444 'International Tables Vol C Tables 4.2.6.8 and 6.1.1.4'
N N 0.0061 0.0033 'International Tables Vol C Tables 4.2.6.8 and 6.1.1.4'
O O 0.0106 0.0060 'International Tables Vol C Tables 4.2.6.8 and 6.1.1.4'
P P 0.1023 0.0942 'International Tables Vol C Tables 4.2.6.8 and 6.1.1.4'

loop_
_geom_angle_atom_site_label_1
_geom_angle_atom_site_label_2
_geom_angle_atom_site_label_3
_geom_angle
P1 Au P2 170.40(3)
C1 Fe1 C2 41.63(13)
C1 Fe1 C9 158.43(16)
C2 Fe1 C9 156.79(16)
C1 Fe1 C5 41.14(13)
C2 Fe1 C5 69.26(14)
C9 Fe1 C5 120.65(17)
C1 Fe1 C10 123.21(16)
C2 Fe1 C10 162.38(15)
C9 Fe1 C10 40.55(17)
C5 Fe1 C10 104.82(16)
C1 Fe1 C6 108.94(14)
C2 Fe1 C6 127.31(15)
C9 Fe1 C6 68.08(16)
C5 Fe1 C6 121.23(15)
C10 Fe1 C6 40.57(16)
C1 Fe1 C4 68.95(14)
C2 Fe1 C4 68.86(15)
C9 Fe1 C4 104.22(17)
C5 Fe1 C4 40.50(14)
C10 Fe1 C4 118.08(16)
C6 Fe1 C4 154.76(16)
C1 Fe1 C8 160.13(15)
C2 Fe1 C8 123.33(15)
C9 Fe1 C8 40.52(17)
C5 Fe1 C8 157.67(16)
C10 Fe1 C8 68.32(17)
C6 Fe1 C8 68.20(16)
C4 Fe1 C8 122.41(16)
C1 Fe1 C7 124.22(15)
C2 Fe1 C7 110.58(15)
C9 Fe1 C7 68.41(17)
C5 Fe1 C7 158.47(15)
C10 Fe1 C7 68.55(17)
C6 Fe1 C7 40.64(16)
C4 Fe1 C7 160.86(16)
C8 Fe1 C7 40.76(16)
C1 Fe1 C3 69.10(14)
C2 Fe1 C3 40.82(14)
C9 Fe1 C3 119.77(16)
C5 Fe1 C3 68.39(14)
C10 Fe1 C3 153.99(16)
C6 Fe1 C3 164.09(16)
C4 Fe1 C3 40.58(15)
C8 Fe1 C3 107.95(16)
C7 Fe1 C3 126.48(16)
C52 Fe2 C51 41.53(16)
C52 Fe2 C57 111.72(18)
C51 Fe2 C57 112.93(17)
C52 Fe2 C60 179.25(19)
C51 Fe2 C60 139.21(18)
C57 Fe2 C60 68.0(2)
C52 Fe2 C59 138.62(18)
C51 Fe2 C59 178.54(18)
C57 Fe2 C59 68.49(19)
C60 Fe2 C59 40.65(19)
C52 Fe2 C56 139.80(17)
C51 Fe2 C56 112.52(17)
C57 Fe2 C56 40.2(2)
C60 Fe2 C56 40.41(18)
C59 Fe2 C56 68.26(19)
C52 Fe2 C58 111.29(19)
C51 Fe2 C58 141.04(18)
C57 Fe2 C58 41.2(2)
C60 Fe2 C58 68.0(2)
C59 Fe2 C58 40.29(19)
C56 Fe2 C58 68.3(2)
C52 Fe2 C53 41.22(16)
C51 Fe2 C53 69.26(16)
C57 Fe2 C53 138.9(2)
C60 Fe2 C53 138.54(18)
C59 Fe2 C53 109.98(18)
C56 Fe2 C53 178.13(19)
C58 Fe2 C53 110.0(2)
C52 Fe2 C55 68.90(17)
C51 Fe2 C55 41.07(15)
C57 Fe2 C55 141.9(2)
C60 Fe2 C55 111.8(2)
C59 Fe2 C55 137.56(18)
C56 Fe2 C55 113.8(2)
C58 Fe2 C55 176.8(2)
C53 Fe2 C55 67.89(18)
C52 Fe2 C54 68.98(17)
C51 Fe2 C54 69.06(16)
C57 Fe2 C54 177.8(2)
C60 Fe2 C54 111.3(2)
C59 Fe2 C54 109.53(19)
C56 Fe2 C54 140.4(2)
C58 Fe2 C54 136.6(2)
C53 Fe2 C54 40.35(19)
C55 Fe2 C54 40.26(17)
C1 P1 C21 105.17(16)
C1 P1 C27 105.47(16)
C21 P1 C27 105.01(16)
C1 P1 Au 119.53(11)
C21 P1 Au 109.03(12)
C27 P1 Au 111.56(11)
C51 P2 C77 102.54(17)
C51 P2 C71 104.14(17)
C77 P2 C71 106.09(17)
C51 P2 Au 120.85(13)
C77 P2 Au 113.63(12)
C71 P2 Au 108.35(12)
C5 C1 C2 107.3(3)
C5 C1 P1 126.1(3)
C2 C1 P1 126.5(3)
C5 C1 Fe1 69.8(2)
C2 C1 Fe1 69.37(19)
P1 C1 Fe1 128.98(18)
C3 C2 C1 107.5(3)
C3 C2 C12 126.1(3)
C1 C2 C12 126.3(3)
C3 C2 Fe1 70.3(2)
C1 C2 Fe1 68.99(18)
C12 C2 Fe1 127.9(2)
C4 C3 C2 108.2(3)
C4 C3 Fe1 69.3(2)
C2 C3 Fe1 68.92(19)
C4 C3 H3 125.9
C2 C3 H3 125.9
Fe1 C3 H3 127.4
C4 C5 C1 108.3(3)
C4 C5 Fe1 69.8(2)
C1 C5 Fe1 69.02(19)
C4 C5 H5 125.8
C1 C5 H5 125.8
Fe1 C5 H5 126.9
C5 C4 C3 108.6(3)
C5 C4 Fe1 69.7(2)
C3 C4 Fe1 70.1(2)
C5 C4 H4 125.7
C3 C4 H4 125.7
Fe1 C4 H4 126.1
C10 C6 C7 108.6(4)
C10 C6 Fe1 69.7(2)
C7 C6 Fe1 69.9(2)
C10 C6 H6 125.7
C7 C6 H6 125.7
Fe1 C6 H6 126.3
C6 C7 C8 107.3(4)
C6 C7 Fe1 69.5(2)
C8 C7 Fe1 69.5(2)
C6 C7 H7 126.4
C8 C7 H7 126.4
Fe1 C7 H7 126.2
C9 C8 C7 107.9(4)
C9 C8 Fe1 69.3(2)
C7 C8 Fe1 69.7(2)
C9 C8 H8 126.0
C7 C8 H8 126.0
Fe1 C8 H8 126.5
C10 C9 C8 108.6(4)
C10 C9 Fe1 70.0(2)
C8 C9 Fe1 70.1(2)
C10 C9 H9 125.7
C8 C9 H9 125.7
Fe1 C9 H9 125.8
C9 C10 C6 107.6(4)
C9 C10 Fe1 69.5(2)
C6 C10 Fe1 69.7(2)
C9 C10 H10 126.2
C6 C10 H10 126.2
Fe1 C10 H10 126.2
C12 O11 C15 105.2(3)
N13 C12 O11 118.6(3)
N13 C12 C2 126.5(3)
O11 C12 C2 114.9(3)
C12 N13 C14 107.8(3)
N13 C14 C16 108.7(3)
N13 C14 C17 109.7(3)
C16 C14 C17 110.6(4)
N13 C14 C15 102.9(3)
C16 C14 C15 112.5(3)
C17 C14 C15 112.1(4)
O11 C15 C14 105.4(3)
O11 C15 H15A 110.7
C14 C15 H15A 110.7
O11 C15 H15B 110.7
C14 C15 H15B 110.7
H15A C15 H15B 108.8
C14 C16 H16A 109.5
C14 C16 H16B 109.5
H16A C16 H16B 109.5
C14 C16 H16C 109.5
H16A C16 H16C 109.5
H16B C16 H16C 109.5
C14 C17 H17A 109.5
C14 C17 H17B 109.5
H17A C17 H17B 109.5
C14 C17 H17C 109.5
H17A C17 H17C 109.5
H17B C17 H17C 109.5
C22 C21 C26 119.7(3)
C22 C21 P1 122.6(3)
C26 C21 P1 117.7(3)
C21 C22 C23 119.2(4)
C21 C22 H22 120.4
C23 C22 H22 120.4
C24 C23 C22 120.5(4)
C24 C23 H23 119.7
C22 C23 H23 119.7
C25 C24 C23 120.3(4)
C25 C24 H24 119.9
C23 C24 H24 119.9
C24 C25 C26 119.7(4)
C24 C25 H25 120.1
C26 C25 H25 120.1
C25 C26 C21 120.5(4)
C25 C26 H26 119.7
C21 C26 H26 119.7
C28 C27 C32 119.2(3)
C28 C27 P1 119.7(3)
C32 C27 P1 120.9(3)
C29 C28 C27 120.5(4)
C29 C28 H28 119.8
C27 C28 H28 119.8
C28 C29 C30 120.0(4)
C28 C29 H29 120.0
C30 C29 H29 120.0
C31 C30 C29 120.2(4)
C31 C30 H30 119.9
C29 C30 H30 119.9
C30 C31 C32 120.1(4)
C30 C31 H31 120.0
C32 C31 H31 120.0
C31 C32 C27 120.0(4)
C31 C32 H32 120.0
C27 C32 H32 120.0
C55 C51 C52 107.0(3)
C55 C51 P2 124.5(3)
C52 C51 P2 128.3(3)
C55 C51 Fe2 70.3(2)
C52 C51 Fe2 69.2(2)
P2 C51 Fe2 128.6(2)
C53 C52 C51 107.4(4)
C53 C52 C62 126.6(4)
C51 C52 C62 125.8(3)
C53 C52 Fe2 70.0(2)
C51 C52 Fe2 69.3(2)
C62 C52 Fe2 122.5(3)
C54 C53 C52 108.7(4)
C54 C53 Fe2 70.3(3)
C52 C53 Fe2 68.8(2)
C54 C53 H53 125.7
C52 C53 H53 125.7
Fe2 C53 H53 126.8
C53 C54 C55 107.9(4)
C53 C54 Fe2 69.3(2)
C55 C54 Fe2 69.7(2)
C53 C54 H54 126.0
C55 C54 H54 126.0
Fe2 C54 H54 126.5
C54 C55 C51 109.0(4)
C54 C55 Fe2 70.0(3)
C51 C55 Fe2 68.6(2)
C54 C55 H55 125.5
C51 C55 H55 125.5
Fe2 C55 H55 127.4
C57 C56 C60 108.2(4)
C57 C56 Fe2 69.6(3)
C60 C56 Fe2 69.6(3)
C57 C56 H56 125.9
C60 C56 H56 125.9
Fe2 C56 H56 126.5
C56 C57 C58 107.9(4)
C56 C57 Fe2 70.2(3)
C58 C57 Fe2 69.8(3)
C56 C57 H57 126.1
C58 C57 H57 126.1
Fe2 C57 H57 125.5
C59 C58 C57 107.6(5)
C59 C58 Fe2 69.8(3)
C57 C58 Fe2 69.0(3)
C59 C58 H58 126.2
C57 C58 H58 126.2
Fe2 C58 H58 126.6
C58 C59 C60 107.9(4)
C58 C59 Fe2 70.0(2)
C60 C59 Fe2 69.5(2)
C58 C59 H59 126.0
C60 C59 H59 126.0
Fe2 C59 H59 126.0
C56 C60 C59 108.4(4)
C56 C60 Fe2 70.0(3)
C59 C60 Fe2 69.8(3)
C56 C60 H60 125.8
C59 C60 H60 125.8
Fe2 C60 H60 125.9
C62 O61 C65 103.6(3)
N63 C62 O61 118.8(4)
N63 C62 C52 125.2(4)
O61 C62 C52 116.0(4)
C62 N63 C64 105.0(4)
C66 C64 C65 121.5(6)
C66 C64 N63 115.7(5)
C65 C64 N63 105.3(4)
C65 C64 C67A 135.0(7)
N63 C64 C67A 111.3(6)
C66 C64 C67 106.9(6)
C65 C64 C67 101.2(6)
N63 C64 C67 104.1(4)
C65 C64 C66A 91.5(8)
N63 C64 C66A 101.7(7)
C67A C64 C66A 105.5(10)
C64 C65 O61 105.0(4)
C64 C65 H65A 110.8
O61 C65 H65A 110.8
C64 C65 H65B 110.8
O61 C65 H65B 110.8
H65A C65 H65B 108.8
C64 C66 H66A 109.5
C64 C66 H66B 109.5
H66A C66 H66B 109.5
C64 C66 H66C 109.5
H66A C66 H66C 109.5
H66B C66 H66C 109.5
C64 C67 H67A 109.5
C64 C67 H67B 109.5
H67A C67 H67B 109.5
C64 C67 H67C 109.5
H67A C67 H67C 109.5
H67B C67 H67C 109.5
C64 C66A H66D 109.5
C64 C66A H66E 109.5
H66D C66A H66E 109.5
C64 C66A H66F 109.5
H66D C66A H66F 109.5
H66E C66A H66F 109.5
C64 C67A H67D 109.5
C64 C67A H67E 109.5
H67D C67A H67E 109.5
C64 C67A H67F 109.5
H67D C67A H67F 109.5
H67E C67A H67F 109.5
C76 C71 C72 119.1(3)
C76 C71 P2 121.4(3)
C72 C71 P2 119.5(3)
C73 C72 C71 120.3(4)
C73 C72 H72 119.9
C71 C72 H72 119.9
C74 C73 C72 120.2(4)
C74 C73 H73 119.9
C72 C73 H73 119.9
C73 C74 C75 119.8(4)
C73 C74 H74 120.1
C75 C74 H74 120.1
C76 C75 C74 119.9(4)
C76 C75 H75 120.0
C74 C75 H75 120.0
C75 C76 C71 120.7(4)
C75 C76 H76 119.6
C71 C76 H76 119.6
C82 C77 C78 118.9(4)
C82 C77 P2 119.4(3)
C78 C77 P2 121.7(3)
C79 C78 C77 120.0(4)
C79 C78 H78 120.0
C77 C78 H78 120.0
C78 C79 C80 120.0(4)
C78 C79 H79 120.0
C80 C79 H79 120.0
C81 C80 C79 120.2(4)
C81 C80 H80 119.9
C79 C80 H80 119.9
C80 C81 C82 120.6(4)
C80 C81 H81 119.7
C82 C81 H81 119.7
C77 C82 C81 120.2(4)
C77 C82 H82 119.9
C81 C82 H82 119.9
O4 Cl1 O3 114.7(6)
O4 Cl1 O1 107.3(5)
O3 Cl1 O1 112.9(3)
O4 Cl1 O2 106.4(7)
O3 Cl1 O2 106.9(5)
O1 Cl1 O2 108.3(3)
O3A Cl1A O1 129.0(6)
O3A Cl1A O4A 117.4(7)
O1 Cl1A O4A 112.8(6)
O3A Cl1A O2A 95.7(9)
O1 Cl1A O2A 84.7(8)
O4A Cl1A O2A 98.5(9)

loop_
_geom_bond_atom_site_label_1
_geom_bond_atom_site_label_2
_geom_bond_distance
Au P1 2.3074(8)
Au P2 2.3108(9)
Fe1 C1 2.032(3)
Fe1 C2 2.037(3)
Fe1 C9 2.038(4)
Fe1 C5 2.043(4)
Fe1 C10 2.044(4)
Fe1 C6 2.045(4)
Fe1 C4 2.045(4)
Fe1 C8 2.048(4)
Fe1 C7 2.050(4)
Fe1 C3 2.055(4)
Fe2 C52 2.029(4)
Fe2 C51 2.030(4)
Fe2 C57 2.032(4)
Fe2 C60 2.036(5)
Fe2 C59 2.040(4)
Fe2 C56 2.041(4)
Fe2 C58 2.042(5)
Fe2 C53 2.044(4)
Fe2 C55 2.052(4)
Fe2 C54 2.057(4)
P1 C1 1.797(3)
P1 C21 1.812(4)
P1 C27 1.821(3)
P2 C51 1.796(4)
P2 C77 1.816(4)
P2 C71 1.828(4)
C1 C5 1.431(5)
C1 C2 1.446(5)
C2 C3 1.427(5)
C2 C12 1.452(5)
C3 C4 1.422(5)
C3 H3 0.9500
C5 C4 1.415(5)
C5 H5 0.9500
C4 H4 0.9500
C6 C10 1.417(6)
C6 C7 1.422(6)
C6 H6 0.9500
C7 C8 1.427(6)
C7 H7 0.9500
C8 C9 1.415(6)
C8 H8 0.9500
C9 C10 1.414(6)
C9 H9 0.9500
C10 H10 0.9500
O11 C12 1.370(4)
O11 C15 1.444(5)
C12 N13 1.259(5)
N13 C14 1.486(4)
C14 C16 1.515(5)
C14 C17 1.519(6)
C14 C15 1.543(5)
C15 H15A 0.9900
C15 H15B 0.9900
C16 H16A 0.9800
C16 H16B 0.9800
C16 H16C 0.9800
C17 H17A 0.9800
C17 H17B 0.9800
C17 H17C 0.9800
C21 C22 1.388(5)
C21 C26 1.396(5)
C22 C23 1.393(5)
C22 H22 0.9500
C23 C24 1.383(6)
C23 H23 0.9500
C24 C25 1.378(7)
C24 H24 0.9500
C25 C26 1.381(6)
C25 H25 0.9500
C26 H26 0.9500
C27 C28 1.387(5)
C27 C32 1.400(5)
C28 C29 1.384(5)
C28 H28 0.9500
C29 C30 1.388(7)
C29 H29 0.9500
C30 C31 1.376(7)
C30 H30 0.9500
C31 C32 1.392(6)
C31 H31 0.9500
C32 H32 0.9500
C51 C55 1.432(5)
C51 C52 1.439(6)
C52 C53 1.434(6)
C52 C62 1.455(6)
C53 C54 1.414(7)
C53 H53 0.9500
C54 C55 1.414(6)
C54 H54 0.9500
C55 H55 0.9500
C56 C57 1.401(7)
C56 C60 1.408(6)
C56 H56 0.9500
C57 C58 1.433(7)
C57 H57 0.9500
C58 C59 1.406(7)
C58 H58 0.9500
C59 C60 1.415(7)
C59 H59 0.9500
C60 H60 0.9500
O61 C62 1.360(5)
O61 C65 1.463(6)
C62 N63 1.264(5)
N63 C64 1.482(6)
C64 C66 1.443(10)
C64 C65 1.457(7)
C64 C67A 1.535(3)
C64 C67 1.649(9)
C64 C66A 1.746(18)
C65 H65A 0.9900
C65 H65B 0.9900
C66 H66A 0.9800
C66 H66B 0.9800
C66 H66C 0.9800
C67 H67A 0.9800
C67 H67B 0.9800
C67 H67C 0.9800
C66A H66D 0.9800
C66A H66E 0.9800
C66A H66F 0.9800
C67A H67D 0.9800
C67A H67E 0.9800
C67A H67F 0.9800
C71 C76 1.386(5)
C71 C72 1.395(5)
C72 C73 1.382(6)
C72 H72 0.9500
C73 C74 1.379(6)
C73 H73 0.9500
C74 C75 1.394(6)
C74 H74 0.9500
C75 C76 1.376(5)
C75 H75 0.9500
C76 H76 0.9500
C77 C82 1.384(5)
C77 C78 1.402(5)
C78 C79 1.384(6)
C78 H78 0.9500
C79 C80 1.390(7)
C79 H79 0.9500
C80 C81 1.355(7)
C80 H80 0.9500
C81 C82 1.393(6)
C81 H81 0.9500
C82 H82 0.9500
O1 Cl1A 1.413(6)
O1 Cl1 1.433(4)
Cl1 O4 1.385(7)
Cl1 O3 1.407(6)
Cl1 O2 1.464(7)
Cl1A O3A 1.360(10)
Cl1A O4A 1.430(9)
Cl1A O2A 1.580(18)
